data_4346367
loop_
_publ_author_name
'Behrle, Andrew C.'
'Kerridge, Andrew'
'Walensky, Justin R.'

_publ_section_title
;
 Dithio- and Diselenophosphinate Thorium(IV) and Uranium(IV) Complexes:
 Molecular and Electronic Structures, Spectroscopy, and Transmetalation
 Reactivity.
;
_journal_issue 24
_journal_name_full 'Inorganic chemistry'
_journal_page_first 11625
_journal_page_last 11636
_journal_paper_doi 10.1021/acs.inorgchem.5b01342
_journal_volume 54
_journal_year 2015
_chemical_formula_sum 'C32 H72 P4 Se8 U'
_chemical_formula_weight 1450.48
_space_group_crystal_system tetragonal
_space_group_IT_number 118
_space_group_name_Hall 'P -4 -2n'
_space_group_name_H-M_alt 'P -4 n 2'
_atom_sites_solution_hydrogens geom
_audit_creation_method SHELXL-2014/7
_cell_angle_alpha 90
_cell_angle_beta 90
_cell_angle_gamma 90
_cell_formula_units_Z 4
_cell_length_a 18.3367(14)
_cell_length_b 18.3367(14)
_cell_length_c 16.2992(12)
_cell_measurement_reflns_used 9386
_cell_measurement_temperature 100(2)
_cell_measurement_theta_max 24.96
_cell_measurement_theta_min 2.22
_cell_volume 5480.4(7)
_computing_cell_refinement 'APEX2 (Bruker AXS, 2008)'
_computing_data_collection 'APEX2 (Bruker AXS, 2008)'
_computing_data_reduction 'APEX2 (Bruker AXS, 2008)'
_computing_molecular_graphics 'X-SEED, Barbour, 2001'
_computing_publication_material 'CIFTAB (Sheldrick, 2013)'
_computing_structure_refinement 'SHELXL-2013 (Sheldrick, 2013)'
_computing_structure_solution 'SHELXS-2013 (Sheldrick, 2013)'
_diffrn_ambient_temperature 100(2)
_diffrn_measured_fraction_theta_full 1.000
_diffrn_measured_fraction_theta_max 1.000
_diffrn_measurement_device_type 'Bruker APEXII CCD area detector'
_diffrn_measurement_method 'omega scans'
_diffrn_radiation_type MoK\a
_diffrn_radiation_wavelength 0.71073
_diffrn_reflns_av_R_equivalents 0.0383
_diffrn_reflns_av_unetI/netI 0.0264
_diffrn_reflns_Laue_measured_fraction_full 1.000
_diffrn_reflns_Laue_measured_fraction_max 1.000
_diffrn_reflns_limit_h_max 21
_diffrn_reflns_limit_h_min -21
_diffrn_reflns_limit_k_max 21
_diffrn_reflns_limit_k_min -21
_diffrn_reflns_limit_l_max 19
_diffrn_reflns_limit_l_min -19
_diffrn_reflns_number 51983
_diffrn_reflns_point_group_measured_fraction_full 0.998
_diffrn_reflns_point_group_measured_fraction_max 0.998
_diffrn_reflns_theta_full 25.043
_diffrn_reflns_theta_max 25.043
_diffrn_reflns_theta_min 1.571
_diffrn_standards_decay_% 0.0
_exptl_absorpt_coefficient_mu 8.411
_exptl_absorpt_correction_T_max 0.23
_exptl_absorpt_correction_T_min 0.16
_exptl_absorpt_correction_type multi-scan
_exptl_absorpt_process_details
;
 Data were corrected for decay and absorption using the program SADABS 
 (Sheldrick, G. M. (2003). SADABS. Version 2.10. University of
 G\"ottingen, Germany).
;
_exptl_crystal_colour red
_exptl_crystal_density_diffrn 1.758
_exptl_crystal_description prism
_exptl_crystal_F_000 2752
_exptl_crystal_size_max 0.250
_exptl_crystal_size_mid 0.250
_exptl_crystal_size_min 0.250
_refine_diff_density_max 0.701
_refine_diff_density_min -0.225
_refine_diff_density_rms 0.057
_refine_ls_abs_structure_details
;
 Flack x determined using 2031 quotients [(I+)-(I-)]/[(I+)+(I-)]
 (Parsons, Flack and Wagner, Acta Cryst. B69 (2013) 249-259).
;
_refine_ls_abs_structure_Flack 0.004(3)
_refine_ls_extinction_method none
_refine_ls_goodness_of_fit_ref 1.004
_refine_ls_hydrogen_treatment constr
_refine_ls_matrix_type full
_refine_ls_number_parameters 216
_refine_ls_number_reflns 4852
_refine_ls_number_restraints 0
_refine_ls_restrained_S_all 1.004
_refine_ls_R_factor_all 0.0166
_refine_ls_R_factor_gt 0.0145
_refine_ls_shift/su_max 0.002
_refine_ls_shift/su_mean 0.000
_refine_ls_structure_factor_coef Fsqd
_refine_ls_weighting_details 'w=1/[\s^2^(Fo^2^)+(0.0094P)^2^] where P=(Fo^2^+2Fc^2^)/3'
_refine_ls_weighting_scheme calc
_refine_ls_wR_factor_gt 0.0315
_refine_ls_wR_factor_ref 0.0320
_reflns_Friedel_coverage 0.838
_reflns_Friedel_fraction_full 0.996
_reflns_Friedel_fraction_max 0.996
_reflns_number_gt 4619
_reflns_number_total 4852
_reflns_threshold_expression 'I > 2\s(I)'
_cod_data_source_file ic5b01342_si_004.cif
_cod_data_source_block U[Se2PtBu2]4
_cod_original_cell_volume 5480.4(9)
_cod_database_code 4346367
_shelx_shelxl_version_number 2014/7
_shelx_space_group_comment
;
The symmetry employed for this shelxl refinement is uniquely defined
by the following loop, which should always be used as a source of
symmetry information in preference to the above space-group names.
They are only intended as comments.
;
_shelx_estimated_absorpt_t_min 0.228
_shelx_estimated_absorpt_t_max 0.228

loop_
_space_group_symop_operation_xyz
'x, y, z'
'y, -x, -z'
'-x, -y, z'
'-y, x, -z'
'y+1/2, x+1/2, -z+1/2'
'-y+1/2, -x+1/2, -z+1/2'
'-x+1/2, y+1/2, z+1/2'
'x+1/2, -y+1/2, z+1/2'

loop_
_atom_site_label
_atom_site_type_symbol
_atom_site_fract_x
_atom_site_fract_y
_atom_site_fract_z
_atom_site_U_iso_or_equiv
_atom_site_adp_type
_atom_site_occupancy
_atom_site_site_symmetry_order
_atom_site_calc_flag
_atom_site_refinement_flags_posn
_atom_site_refinement_flags_adp
_atom_site_refinement_flags_occupancy
U1 U 0.25357(2) 0.75357(2) 0.2500 0.01480(5) Uani 1 2 d S T P
Se1 Se 0.32035(2) 0.66022(2) 0.11908(3) 0.01792(9) Uani 1 1 d . . .
Se2 Se 0.41036(2) 0.79750(2) 0.22212(3) 0.01996(10) Uani 1 1 d . . .
Se3 Se 0.13342(2) 0.67215(2) 0.16084(3) 0.02022(10) Uani 1 1 d . . .
Se4 Se 0.18957(2) 0.84770(2) 0.12123(3) 0.01745(10) Uani 1 1 d . . .
P1 P 0.42405(5) 0.71913(6) 0.12311(7) 0.0173(2) Uani 1 1 d . . .
P2 P 0.10587(6) 0.76778(6) 0.08833(7) 0.0182(2) Uani 1 1 d . . .
C16 C 0.1866(2) 0.7306(2) -0.0469(3) 0.0294(11) Uani 1 1 d . . .
H16A H 0.1892 0.7122 -0.1033 0.044 Uiso 1 1 calc R U .
H16B H 0.2076 0.6946 -0.0093 0.044 Uiso 1 1 calc R U .
H16C H 0.2140 0.7764 -0.0428 0.044 Uiso 1 1 calc R U .
C7 C 0.5708(2) 0.7011(2) 0.1726(3) 0.0281(11) Uani 1 1 d . . .
H7A H 0.6074 0.6682 0.1961 0.042 Uiso 1 1 calc R U .
H7B H 0.5569 0.7377 0.2135 0.042 Uiso 1 1 calc R U .
H7C H 0.5912 0.7255 0.1243 0.042 Uiso 1 1 calc R U .
C10 C 0.0129(2) 0.8029(2) 0.2162(3) 0.0270(10) Uani 1 1 d . . .
H10A H -0.0301 0.8295 0.2357 0.040 Uiso 1 1 calc R U .
H10B H 0.0570 0.8253 0.2389 0.040 Uiso 1 1 calc R U .
H10C H 0.0099 0.7519 0.2340 0.040 Uiso 1 1 calc R U .
C1 C 0.4368(2) 0.7696(2) 0.0231(3) 0.0216(10) Uani 1 1 d . . .
C6 C 0.5201(2) 0.6066(2) 0.0755(3) 0.0252(10) Uani 1 1 d . . .
H6A H 0.5561 0.5701 0.0925 0.038 Uiso 1 1 calc R U .
H6B H 0.5396 0.6353 0.0299 0.038 Uiso 1 1 calc R U .
H6C H 0.4753 0.5819 0.0580 0.038 Uiso 1 1 calc R U .
C9 C 0.0157(2) 0.8060(2) 0.1219(3) 0.0252(10) Uani 1 1 d . . .
C3 C 0.4247(2) 0.7189(2) -0.0507(3) 0.0281(11) Uani 1 1 d . . .
H3A H 0.4271 0.7473 -0.1015 0.042 Uiso 1 1 calc R U .
H3B H 0.3767 0.6958 -0.0462 0.042 Uiso 1 1 calc R U .
H3C H 0.4626 0.6812 -0.0514 0.042 Uiso 1 1 calc R U .
C15 C 0.0778(2) 0.8070(2) -0.0756(3) 0.0288(11) Uani 1 1 d . . .
H15A H 0.1009 0.8527 -0.0583 0.043 Uiso 1 1 calc R U .
H15B H 0.0250 0.8105 -0.0678 0.043 Uiso 1 1 calc R U .
H15C H 0.0885 0.7982 -0.1336 0.043 Uiso 1 1 calc R U .
C14 C 0.0636(3) 0.6739(2) -0.0410(3) 0.0315(11) Uani 1 1 d . . .
H14A H 0.0710 0.6588 -0.0981 0.047 Uiso 1 1 calc R U .
H14B H 0.0117 0.6833 -0.0316 0.047 Uiso 1 1 calc R U .
H14C H 0.0803 0.6351 -0.0042 0.047 Uiso 1 1 calc R U .
C2 C 0.3784(2) 0.8299(2) 0.0196(3) 0.0298(11) Uani 1 1 d . . .
H2A H 0.3884 0.8664 0.0620 0.045 Uiso 1 1 calc R U .
H2B H 0.3302 0.8084 0.0291 0.045 Uiso 1 1 calc R U .
H2C H 0.3793 0.8531 -0.0345 0.045 Uiso 1 1 calc R U .
C13 C 0.1077(2) 0.7442(2) -0.0242(3) 0.0229(10) Uani 1 1 d . . .
C4 C 0.5123(2) 0.8050(2) 0.0183(3) 0.0308(12) Uani 1 1 d . . .
H4A H 0.5495 0.7670 0.0121 0.046 Uiso 1 1 calc R U .
H4B H 0.5216 0.8326 0.0687 0.046 Uiso 1 1 calc R U .
H4C H 0.5142 0.8380 -0.0289 0.046 Uiso 1 1 calc R U .
C5 C 0.5032(2) 0.6570(2) 0.1475(3) 0.0201(10) Uani 1 1 d . . .
C8 C 0.4801(2) 0.6101(2) 0.2211(3) 0.0272(11) Uani 1 1 d . . .
H8A H 0.4387 0.5792 0.2054 0.041 Uiso 1 1 calc R U .
H8B H 0.4657 0.6418 0.2666 0.041 Uiso 1 1 calc R U .
H8C H 0.5210 0.5793 0.2382 0.041 Uiso 1 1 calc R U .
C11 C -0.0482(2) 0.7606(2) 0.0892(3) 0.0296(11) Uani 1 1 d . . .
H11A H -0.0424 0.7098 0.1066 0.044 Uiso 1 1 calc R U .
H11B H -0.0490 0.7631 0.0292 0.044 Uiso 1 1 calc R U .
H11C H -0.0941 0.7800 0.1111 0.044 Uiso 1 1 calc R U .
C12 C 0.0084(2) 0.8867(2) 0.0947(3) 0.0314(12) Uani 1 1 d . . .
H12A H 0.0018 0.8889 0.0351 0.047 Uiso 1 1 calc R U .
H12B H 0.0527 0.9134 0.1099 0.047 Uiso 1 1 calc R U .
H12C H -0.0338 0.9089 0.1219 0.047 Uiso 1 1 calc R U .

loop_
_atom_site_aniso_label
_atom_site_aniso_U_11
_atom_site_aniso_U_22
_atom_site_aniso_U_33
_atom_site_aniso_U_23
_atom_site_aniso_U_13
_atom_site_aniso_U_12
U1 0.01282(7) 0.01282(7) 0.01876(10) -0.00025(7) 0.00025(7) 0.00064(8)
Se1 0.0146(2) 0.0159(2) 0.0233(2) -0.00384(18) -0.00039(18) -0.00105(16)
Se2 0.0159(2) 0.0177(2) 0.0263(2) -0.00735(18) 0.00385(18) -0.00293(17)
Se3 0.0187(2) 0.0154(2) 0.0266(2) 0.00383(19) -0.00537(19) -0.00200(16)
Se4 0.0160(2) 0.0138(2) 0.0226(2) 0.00141(18) -0.00056(18) -0.00066(16)
P1 0.0126(5) 0.0172(6) 0.0221(6) -0.0038(5) 0.0012(5) 0.0005(4)
P2 0.0159(6) 0.0157(5) 0.0229(6) 0.0022(5) -0.0035(5) -0.0004(4)
C16 0.035(3) 0.029(3) 0.024(3) -0.004(2) 0.000(2) 0.006(2)
C7 0.020(2) 0.028(3) 0.036(3) -0.002(2) -0.002(2) -0.001(2)
C10 0.016(2) 0.031(3) 0.034(3) -0.002(2) 0.001(2) 0.0044(19)
C1 0.020(2) 0.020(2) 0.025(3) -0.0021(19) 0.0054(19) -0.0028(18)
C6 0.023(2) 0.025(2) 0.028(3) -0.006(2) 0.001(2) 0.008(2)
C9 0.018(2) 0.024(2) 0.034(3) 0.002(2) -0.001(2) 0.0017(18)
C3 0.036(3) 0.025(3) 0.023(3) 0.001(2) 0.003(2) 0.004(2)
C15 0.035(3) 0.027(3) 0.025(3) 0.004(2) -0.002(2) 0.001(2)
C14 0.037(3) 0.022(3) 0.035(3) -0.006(2) -0.009(2) -0.001(2)
C2 0.028(3) 0.026(3) 0.035(3) 0.003(2) 0.004(2) 0.006(2)
C13 0.029(3) 0.019(2) 0.021(3) -0.0005(18) -0.006(2) -0.0003(19)
C4 0.024(3) 0.032(3) 0.037(3) 0.001(2) 0.006(2) -0.004(2)
C5 0.014(2) 0.023(2) 0.024(3) -0.0040(18) 0.0013(18) 0.0027(17)
C8 0.019(2) 0.028(2) 0.035(3) 0.002(2) 0.002(2) 0.0065(19)
C11 0.019(2) 0.031(3) 0.039(3) 0.002(2) -0.004(2) -0.003(2)
C12 0.022(3) 0.026(3) 0.046(3) 0.003(2) -0.003(2) 0.007(2)

loop_
_atom_type_symbol
_atom_type_description
_atom_type_scat_dispersion_real
_atom_type_scat_dispersion_imag
_atom_type_scat_source
C C 0.0033 0.0016 'International Tables Vol C Tables 4.2.6.8 and 6.1.1.4'
H H 0.0000 0.0000 'International Tables Vol C Tables 4.2.6.8 and 6.1.1.4'
P P 0.1023 0.0942 'International Tables Vol C Tables 4.2.6.8 and 6.1.1.4'
Se Se -0.0929 2.2259 'International Tables Vol C Tables 4.2.6.8 and 6.1.1.4'
U U -9.6767 9.6646 'International Tables Vol C Tables 4.2.6.8 and 6.1.1.4'

loop_
_geom_angle_atom_site_label_1
_geom_angle_atom_site_label_2
_geom_angle_atom_site_label_3
_geom_angle
_geom_angle_site_symmetry_1
_geom_angle_site_symmetry_3
Se4 U1 Se4 164.835(17) . 5_455
Se4 U1 Se1 89.438(13) . .
Se4 U1 Se1 92.301(13) 5_455 .
Se4 U1 Se1 92.302(13) . 5_455
Se4 U1 Se1 89.437(13) 5_455 5_455
Se1 U1 Se1 166.794(17) . 5_455
Se4 U1 Se2 96.617(12) . .
Se4 U1 Se2 69.962(12) 5_455 .
Se1 U1 Se2 69.897(11) . .
Se1 U1 Se2 122.811(12) 5_455 .
Se4 U1 Se2 69.962(12) . 5_455
Se4 U1 Se2 96.616(12) 5_455 5_455
Se1 U1 Se2 122.812(12) . 5_455
Se1 U1 Se2 69.898(11) 5_455 5_455
Se2 U1 Se2 60.977(16) . 5_455
Se4 U1 Se3 124.630(12) . 5_455
Se4 U1 Se3 70.074(11) 5_455 5_455
Se1 U1 Se3 97.316(13) . 5_455
Se1 U1 Se3 71.000(12) 5_455 5_455
Se2 U1 Se3 137.273(11) . 5_455
Se2 U1 Se3 138.667(12) 5_455 5_455
Se4 U1 Se3 70.075(11) . .
Se4 U1 Se3 124.629(12) 5_455 .
Se1 U1 Se3 71.000(12) . .
Se1 U1 Se3 97.317(13) 5_455 .
Se2 U1 Se3 138.667(12) . .
Se2 U1 Se3 137.275(11) 5_455 .
Se3 U1 Se3 60.934(17) 5_455 .
P1 Se1 U1 92.96(3) . .
P1 Se2 U1 92.60(3) . .
P2 Se3 U1 91.85(3) . .
P2 Se4 U1 93.52(3) . .
C5 P1 C1 112.52(19) . .
C5 P1 Se2 109.36(14) . .
C1 P1 Se2 109.29(14) . .
C5 P1 Se1 112.10(13) . .
C1 P1 Se1 108.87(14) . .
Se2 P1 Se1 104.36(5) . .
C9 P2 C13 112.6(2) . .
C9 P2 Se3 110.32(14) . .
C13 P2 Se3 109.86(13) . .
C9 P2 Se4 107.21(14) . .
C13 P2 Se4 112.33(14) . .
Se3 P2 Se4 104.11(5) . .
C13 C16 H16A 109.5 . .
C13 C16 H16B 109.5 . .
H16A C16 H16B 109.5 . .
C13 C16 H16C 109.5 . .
H16A C16 H16C 109.5 . .
H16B C16 H16C 109.5 . .
C5 C7 H7A 109.5 . .
C5 C7 H7B 109.5 . .
H7A C7 H7B 109.5 . .
C5 C7 H7C 109.5 . .
H7A C7 H7C 109.5 . .
H7B C7 H7C 109.5 . .
C9 C10 H10A 109.5 . .
C9 C10 H10B 109.5 . .
H10A C10 H10B 109.5 . .
C9 C10 H10C 109.5 . .
H10A C10 H10C 109.5 . .
H10B C10 H10C 109.5 . .
C3 C1 C4 110.3(4) . .
C3 C1 C2 107.8(4) . .
C4 C1 C2 108.9(4) . .
C3 C1 P1 111.1(3) . .
C4 C1 P1 111.3(3) . .
C2 C1 P1 107.4(3) . .
C5 C6 H6A 109.5 . .
C5 C6 H6B 109.5 . .
H6A C6 H6B 109.5 . .
C5 C6 H6C 109.5 . .
H6A C6 H6C 109.5 . .
H6B C6 H6C 109.5 . .
C10 C9 C11 107.5(4) . .
C10 C9 C12 108.6(4) . .
C11 C9 C12 110.7(4) . .
C10 C9 P2 107.9(3) . .
C11 C9 P2 111.7(3) . .
C12 C9 P2 110.4(3) . .
C1 C3 H3A 109.5 . .
C1 C3 H3B 109.5 . .
H3A C3 H3B 109.5 . .
C1 C3 H3C 109.5 . .
H3A C3 H3C 109.5 . .
H3B C3 H3C 109.5 . .
C13 C15 H15A 109.5 . .
C13 C15 H15B 109.5 . .
H15A C15 H15B 109.5 . .
C13 C15 H15C 109.5 . .
H15A C15 H15C 109.5 . .
H15B C15 H15C 109.5 . .
C13 C14 H14A 109.5 . .
C13 C14 H14B 109.5 . .
H14A C14 H14B 109.5 . .
C13 C14 H14C 109.5 . .
H14A C14 H14C 109.5 . .
H14B C14 H14C 109.5 . .
C1 C2 H2A 109.5 . .
C1 C2 H2B 109.5 . .
H2A C2 H2B 109.5 . .
C1 C2 H2C 109.5 . .
H2A C2 H2C 109.5 . .
H2B C2 H2C 109.5 . .
C16 C13 C15 109.4(4) . .
C16 C13 C14 108.6(4) . .
C15 C13 C14 110.2(4) . .
C16 C13 P2 107.0(3) . .
C15 C13 P2 110.8(3) . .
C14 C13 P2 110.8(3) . .
C1 C4 H4A 109.5 . .
C1 C4 H4B 109.5 . .
H4A C4 H4B 109.5 . .
C1 C4 H4C 109.5 . .
H4A C4 H4C 109.5 . .
H4B C4 H4C 109.5 . .
C6 C5 C8 108.5(3) . .
C6 C5 C7 111.1(3) . .
C8 C5 C7 108.0(4) . .
C6 C5 P1 111.1(3) . .
C8 C5 P1 106.9(3) . .
C7 C5 P1 111.0(3) . .
C5 C8 H8A 109.5 . .
C5 C8 H8B 109.5 . .
H8A C8 H8B 109.5 . .
C5 C8 H8C 109.5 . .
H8A C8 H8C 109.5 . .
H8B C8 H8C 109.5 . .
C9 C11 H11A 109.5 . .
C9 C11 H11B 109.5 . .
H11A C11 H11B 109.5 . .
C9 C11 H11C 109.5 . .
H11A C11 H11C 109.5 . .
H11B C11 H11C 109.5 . .
C9 C12 H12A 109.5 . .
C9 C12 H12B 109.5 . .
H12A C12 H12B 109.5 . .
C9 C12 H12C 109.5 . .
H12A C12 H12C 109.5 . .
H12B C12 H12C 109.5 . .

loop_
_geom_bond_atom_site_label_1
_geom_bond_atom_site_label_2
_geom_bond_distance
_geom_bond_site_symmetry_2
U1 Se4 2.9599(4) .
U1 Se4 2.9599(4) 5_455
U1 Se1 2.9971(4) .
U1 Se1 2.9972(4) 5_455
U1 Se2 3.0200(5) .
U1 Se2 3.0200(5) 5_455
U1 Se3 3.0324(5) 5_455
U1 Se3 3.0324(5) .
Se1 P1 2.1880(11) .
Se2 P1 2.1754(12) .
Se3 P2 2.1742(12) .
Se4 P2 2.1889(11) .
P1 C5 1.887(4) .
P1 C1 1.889(4) .
P2 C9 1.878(4) .
P2 C13 1.885(4) .
C16 C13 1.514(6) .
C16 H16A 0.9800 .
C16 H16B 0.9800 .
C16 H16C 0.9800 .
C7 C5 1.536(5) .
C7 H7A 0.9800 .
C7 H7B 0.9800 .
C7 H7C 0.9800 .
C10 C9 1.538(6) .
C10 H10A 0.9800 .
C10 H10B 0.9800 .
C10 H10C 0.9800 .
C1 C3 1.537(6) .
C1 C4 1.532(6) .
C1 C2 1.539(5) .
C6 C5 1.525(6) .
C6 H6A 0.9800 .
C6 H6B 0.9800 .
C6 H6C 0.9800 .
C9 C11 1.533(6) .
C9 C12 1.551(6) .
C3 H3A 0.9800 .
C3 H3B 0.9800 .
C3 H3C 0.9800 .
C15 C13 1.526(6) .
C15 H15A 0.9800 .
C15 H15B 0.9800 .
C15 H15C 0.9800 .
C14 C13 1.545(5) .
C14 H14A 0.9800 .
C14 H14B 0.9800 .
C14 H14C 0.9800 .
C2 H2A 0.9800 .
C2 H2B 0.9800 .
C2 H2C 0.9800 .
C4 H4A 0.9800 .
C4 H4B 0.9800 .
C4 H4C 0.9800 .
C5 C8 1.536(6) .
C8 H8A 0.9800 .
C8 H8B 0.9800 .
C8 H8C 0.9800 .
C11 H11A 0.9800 .
C11 H11B 0.9800 .
C11 H11C 0.9800 .
C12 H12A 0.9800 .
C12 H12B 0.9800 .
C12 H12C 0.9800 .

loop_
_geom_torsion_atom_site_label_1
_geom_torsion_atom_site_label_2
_geom_torsion_atom_site_label_3
_geom_torsion_atom_site_label_4
_geom_torsion
C5 P1 C1 C3 74.6(3)
Se2 P1 C1 C3 -163.7(3)
Se1 P1 C1 C3 -50.3(3)
C5 P1 C1 C4 -48.7(4)
Se2 P1 C1 C4 73.0(3)
Se1 P1 C1 C4 -173.6(3)
C5 P1 C1 C2 -167.8(3)
Se2 P1 C1 C2 -46.1(3)
Se1 P1 C1 C2 67.3(3)
C13 P2 C9 C10 164.3(3)
Se3 P2 C9 C10 41.2(3)
Se4 P2 C9 C10 -71.6(3)
C13 P2 C9 C11 46.4(4)
Se3 P2 C9 C11 -76.8(3)
Se4 P2 C9 C11 170.5(3)
C13 P2 C9 C12 -77.2(3)
Se3 P2 C9 C12 159.7(3)
Se4 P2 C9 C12 46.9(3)
C9 P2 C13 C16 167.5(3)
Se3 P2 C13 C16 -69.1(3)
Se4 P2 C13 C16 46.3(3)
C9 P2 C13 C15 48.3(4)
Se3 P2 C13 C15 171.7(3)
Se4 P2 C13 C15 -72.9(3)
C9 P2 C13 C14 -74.3(3)
Se3 P2 C13 C14 49.1(3)
Se4 P2 C13 C14 164.5(3)
C1 P1 C5 C6 -52.1(3)
Se2 P1 C5 C6 -173.7(3)
Se1 P1 C5 C6 71.0(3)
C1 P1 C5 C8 -170.3(3)
Se2 P1 C5 C8 68.0(3)
Se1 P1 C5 C8 -47.2(3)
C1 P1 C5 C7 72.1(3)
Se2 P1 C5 C7 -49.5(3)
Se1 P1 C5 C7 -164.8(3)
